data_7216111
loop_
_publ_author_name
'Bourne, Susan A.'
'Moitsheki, Lesego J.'

_publ_section_title
;
 Anion dependent structural diversity in cobalt(ii) complexes of
 4,4&#x2032;-bipyridine-N,N&#x2032;-dioxide
;
_journal_issue 112
_journal_name_full CrystEngComm
_journal_page_first 674
_journal_paper_doi 10.1039/b510684b
_journal_volume 7
_journal_year 2005
_chemical_formula_moiety '(Co (H2 O)6), Cl2, 2(C10 H8 N2 O2), 2(H2 O)'
_chemical_formula_sum 'C20 H32 Cl2 Co N4 O12'
_chemical_formula_weight 650.33
_chemical_name_common '(Co(H2O)6)Cl2 . 2(bpdo) . 2(H2O)'
_chemical_name_systematic '[Co(H2O)6]Cl2 . 2(bpdo) . 2(H2O)'
_space_group_IT_number 2
_symmetry_cell_setting triclinic
_symmetry_Int_Tables_number 2
_symmetry_space_group_name_Hall '-P 1'
_symmetry_space_group_name_H-M 'P -1'
_atom_sites_solution_hydrogens geom
_atom_sites_solution_primary direct
_atom_sites_solution_secondary difmap
_audit_creation_method SHELXL-97
_cell_angle_alpha 85.2000(10)
_cell_angle_beta 70.0230(10)
_cell_angle_gamma 91.1030(10)
_cell_formula_units_Z 1
_cell_length_a 6.7328(2)
_cell_length_b 10.2841(3)
_cell_length_c 10.6577(3)
_cell_measurement_temperature 113(2)
_cell_volume 690.21(3)
_computing_structure_refinement 'SHELXL-97 (Sheldrick, 1997)'
_computing_structure_solution 'SHELXS-97 (Sheldrick, 1990)'
_diffrn_ambient_temperature 113(2)
_diffrn_measured_fraction_theta_full 0.997
_diffrn_measured_fraction_theta_max 0.997
_diffrn_measurement_device_type 'Nonius KappaCCD'
_diffrn_radiation_monochromator graphite
_diffrn_radiation_probe x-ray
_diffrn_radiation_type MoK\a
_diffrn_radiation_wavelength 0.71070
_diffrn_reflns_av_R_equivalents 0.1876
_diffrn_reflns_av_sigmaI/netI 0.1139
_diffrn_reflns_limit_h_max 7
_diffrn_reflns_limit_h_min -8
_diffrn_reflns_limit_k_max 12
_diffrn_reflns_limit_k_min -12
_diffrn_reflns_limit_l_max 12
_diffrn_reflns_limit_l_min -12
_diffrn_reflns_number 13961
_diffrn_reflns_theta_full 25.68
_diffrn_reflns_theta_max 25.68
_diffrn_reflns_theta_min 1.99
_diffrn_source 'fine-focus sealed tube'
_exptl_absorpt_coefficient_mu 0.882
_exptl_absorpt_correction_T_max 0.9572
_exptl_absorpt_correction_T_min 0.9016
_exptl_absorpt_correction_type empirical
_exptl_crystal_colour Pink
_exptl_crystal_density_diffrn 1.565
_exptl_crystal_density_method 'not measured'
_exptl_crystal_description prism
_exptl_crystal_F_000 337
_exptl_crystal_size_max 0.12
_exptl_crystal_size_mid 0.07
_exptl_crystal_size_min 0.05
_refine_diff_density_max 1.936
_refine_diff_density_min -0.783
_refine_diff_density_rms 0.185
_refine_ls_extinction_coef 0.031(13)
_refine_ls_extinction_expression Fc^*^=kFc[1+0.001xFc^2^\l^3^/sin(2\q)]^-1/4^
_refine_ls_extinction_method SHELXL
_refine_ls_goodness_of_fit_ref 1.102
_refine_ls_hydrogen_treatment mixed
_refine_ls_matrix_type full
_refine_ls_number_parameters 179
_refine_ls_number_reflns 2614
_refine_ls_number_restraints 0
_refine_ls_restrained_S_all 1.102
_refine_ls_R_factor_all 0.1552
_refine_ls_R_factor_gt 0.1055
_refine_ls_shift/su_max 0.000
_refine_ls_shift/su_mean 0.000
_refine_ls_structure_factor_coef Fsqd
_refine_ls_weighting_details 'calc w=1/[\s^2^(Fo^2^)+(0.1699P)^2^+2.0496P] where P=(Fo^2^+2Fc^2^)/3'
_refine_ls_weighting_scheme calc
_refine_ls_wR_factor_gt 0.2736
_refine_ls_wR_factor_ref 0.3124
_reflns_number_gt 1648
_reflns_number_total 2614
_reflns_threshold_expression >2sigma(I)
_cod_data_source_file b510684b.txt
_cod_data_source_block 2
_cod_database_code 7216111

loop_
_symmetry_equiv_pos_as_xyz
'x, y, z'
'-x, -y, -z'

loop_
_atom_site_label
_atom_site_type_symbol
_atom_site_fract_x
_atom_site_fract_y
_atom_site_fract_z
_atom_site_U_iso_or_equiv
_atom_site_adp_type
_atom_site_occupancy
_atom_site_symmetry_multiplicity
_atom_site_calc_flag
_atom_site_refinement_flags
Co1 Co 0.0000 0.5000 1.0000 0.0342(6) Uani 1 2 d S
O2 O 0.0096(11) 0.3425(6) 0.8879(6) 0.0561(18) Uani 1 1 d .
O3 O 0.2298(10) 0.4125(6) 1.0637(7) 0.0533(17) Uani 1 1 d .
O4 O 0.2403(10) 0.6113(6) 0.8374(6) 0.0492(16) Uani 1 1 d .
O1 O 0.1884(11) 0.3133(5) 0.6326(6) 0.0510(17) Uani 1 1 d .
N2 N 0.2079(10) 0.1971(6) 0.5863(6) 0.0335(15) Uani 1 1 d .
C3 C 0.1633(13) 0.0867(8) 0.6698(8) 0.0384(19) Uani 1 1 d .
H3 H 0.1160 0.0916 0.7640 0.046 Uiso 1 1 calc R
C4 C 0.1855(12) -0.0328(7) 0.6203(7) 0.0348(18) Uani 1 1 d .
H4 H 0.1510 -0.1096 0.6811 0.042 Uiso 1 1 calc R
C5 C 0.2573(11) -0.0444(7) 0.4829(7) 0.0291(16) Uani 1 1 d .
C6 C 0.3039(12) 0.0723(8) 0.4011(8) 0.0347(18) Uani 1 1 d .
H6 H 0.3555 0.0699 0.3066 0.042 Uiso 1 1 calc R
C7 C 0.2781(12) 0.1897(8) 0.4520(8) 0.0367(19) Uani 1 1 d .
H7 H 0.3095 0.2677 0.3929 0.044 Uiso 1 1 calc R
O8 O 0.3632(9) -0.5276(5) 0.2701(6) 0.0437(15) Uani 1 1 d .
N9 N 0.3393(10) -0.4128(6) 0.3212(6) 0.0329(15) Uani 1 1 d .
C10 C 0.2625(13) -0.4085(8) 0.4550(8) 0.040(2) Uani 1 1 d .
H10 H 0.2271 -0.4878 0.5119 0.048 Uiso 1 1 calc R
C11 C 0.2342(13) -0.2915(7) 0.5109(7) 0.0365(19) Uani 1 1 d .
H11 H 0.1798 -0.2901 0.6055 0.044 Uiso 1 1 calc R
C12 C 0.2869(11) -0.1732(7) 0.4262(8) 0.0307(17) Uani 1 1 d .
C13 C 0.3661(13) -0.1824(8) 0.2892(8) 0.040(2) Uani 1 1 d .
H13 H 0.4034 -0.1048 0.2295 0.048 Uiso 1 1 calc R
C14 C 0.3916(13) -0.3016(8) 0.2381(8) 0.041(2) Uani 1 1 d .
H14 H 0.4464 -0.3057 0.1438 0.049 Uiso 1 1 calc R
Cl1 Cl 0.2713(4) 0.8897(2) 0.9386(2) 0.0554(8) Uani 1 1 d .
O1W O 0.7517(14) 0.8513(7) 0.9113(8) 0.076(2) Uani 1 1 d .

loop_
_atom_site_aniso_label
_atom_site_aniso_U_11
_atom_site_aniso_U_22
_atom_site_aniso_U_33
_atom_site_aniso_U_23
_atom_site_aniso_U_13
_atom_site_aniso_U_12
Co1 0.0533(11) 0.0224(9) 0.0249(9) -0.0070(6) -0.0099(7) 0.0024(6)
O2 0.097(5) 0.031(3) 0.027(3) -0.010(3) -0.004(3) -0.016(3)
O3 0.071(4) 0.044(4) 0.056(4) -0.010(3) -0.035(3) 0.010(3)
O4 0.066(4) 0.034(3) 0.041(3) -0.009(3) -0.008(3) 0.000(3)
O1 0.096(5) 0.014(3) 0.033(3) -0.010(2) -0.007(3) 0.004(3)
N2 0.049(4) 0.020(3) 0.027(3) -0.006(3) -0.006(3) 0.002(3)
C3 0.060(5) 0.027(4) 0.023(4) -0.004(3) -0.006(3) 0.002(4)
C4 0.054(5) 0.022(4) 0.023(4) -0.001(3) -0.007(3) -0.002(3)
C5 0.037(4) 0.022(4) 0.028(4) -0.003(3) -0.010(3) 0.000(3)
C6 0.048(5) 0.025(4) 0.027(4) -0.004(3) -0.007(3) 0.003(3)
C7 0.050(5) 0.027(4) 0.024(4) 0.004(3) -0.002(3) -0.002(3)
O8 0.070(4) 0.021(3) 0.038(3) -0.010(2) -0.014(3) 0.004(3)
N9 0.047(4) 0.022(3) 0.028(3) -0.005(3) -0.010(3) 0.003(3)
C10 0.058(5) 0.031(5) 0.025(4) 0.001(3) -0.009(4) 0.000(4)
C11 0.065(5) 0.022(4) 0.019(4) 0.000(3) -0.010(4) 0.001(4)
C12 0.037(4) 0.022(4) 0.035(4) -0.007(3) -0.013(3) 0.004(3)
C13 0.067(5) 0.023(4) 0.021(4) 0.001(3) -0.004(4) -0.001(4)
C14 0.061(5) 0.029(4) 0.026(4) -0.002(3) -0.008(4) -0.002(4)
Cl1 0.0736(17) 0.0348(14) 0.0496(15) -0.0033(11) -0.0112(12) -0.0068(11)
O1W 0.127(6) 0.040(4) 0.062(5) 0.005(4) -0.037(5) 0.001(4)

loop_
_atom_type_symbol
_atom_type_description
_atom_type_scat_dispersion_real
_atom_type_scat_dispersion_imag
_atom_type_scat_source
C C 0.0033 0.0016 'International Tables Vol C Tables 4.2.6.8 and 6.1.1.4'
H H 0.0000 0.0000 'International Tables Vol C Tables 4.2.6.8 and 6.1.1.4'
O O 0.0106 0.0060 'International Tables Vol C Tables 4.2.6.8 and 6.1.1.4'
N N 0.0061 0.0033 'International Tables Vol C Tables 4.2.6.8 and 6.1.1.4'
Cl Cl 0.1484 0.1585 'International Tables Vol C Tables 4.2.6.8 and 6.1.1.4'
Co Co 0.3494 0.9721 'International Tables Vol C Tables 4.2.6.8 and 6.1.1.4'

loop_
_geom_angle_atom_site_label_1
_geom_angle_atom_site_label_2
_geom_angle_atom_site_label_3
_geom_angle
_geom_angle_site_symmetry_1
_geom_angle_site_symmetry_3
O2 Co1 O2 179.999(2) 2_567 .
O2 Co1 O3 92.3(3) 2_567 .
O2 Co1 O3 87.7(3) . .
O2 Co1 O3 87.7(3) 2_567 2_567
O2 Co1 O3 92.3(3) . 2_567
O3 Co1 O3 179.999(2) . 2_567
O2 Co1 O4 87.3(2) 2_567 .
O2 Co1 O4 92.7(2) . .
O3 Co1 O4 90.7(3) . .
O3 Co1 O4 89.3(3) 2_567 .
O2 Co1 O4 92.7(2) 2_567 2_567
O2 Co1 O4 87.3(2) . 2_567
O3 Co1 O4 89.3(3) . 2_567
O3 Co1 O4 90.7(3) 2_567 2_567
O4 Co1 O4 180.000(1) . 2_567
O1 N2 C3 121.3(6) . .
O1 N2 C7 119.1(6) . .
C3 N2 C7 119.6(7) . .
N2 C3 C4 120.6(7) . .
C3 C4 C5 121.6(7) . .
C6 C5 C4 115.6(7) . .
C6 C5 C12 121.6(7) . .
C4 C5 C12 122.7(7) . .
C7 C6 C5 122.0(7) . .
C6 C7 N2 120.7(7) . .
O8 N9 C10 119.9(6) . .
O8 N9 C14 119.5(6) . .
C10 N9 C14 120.6(7) . .
N9 C10 C11 121.3(7) . .
C10 C11 C12 119.4(7) . .
C13 C12 C11 117.2(7) . .
C13 C12 C5 121.8(7) . .
C11 C12 C5 121.0(7) . .
C14 C13 C12 121.2(7) . .
N9 C14 C13 120.2(7) . .

loop_
_geom_bond_atom_site_label_1
_geom_bond_atom_site_label_2
_geom_bond_distance
_geom_bond_site_symmetry_2
Co1 O2 2.081(6) 2_567
Co1 O2 2.081(6) .
Co1 O3 2.082(6) .
Co1 O3 2.082(6) 2_567
Co1 O4 2.148(6) .
Co1 O4 2.148(6) 2_567
O1 N2 1.323(8) .
N2 C3 1.344(11) .
N2 C7 1.355(10) .
C3 C4 1.368(11) .
C4 C5 1.392(11) .
C5 C6 1.387(11) .
C5 C12 1.490(10) .
C6 C7 1.355(11) .
O8 N9 1.332(8) .
N9 C10 1.345(10) .
N9 C14 1.349(11) .
C10 C11 1.375(11) .
C11 C12 1.415(11) .
C12 C13 1.384(11) .
C13 C14 1.373(11) .
